data_2101888
loop_
_publ_author_name
'Harada, J.'
'Ogawa, K.'
'Tomoda, S.'

_publ_section_title
;
 Molecular Motion and Conformational Interconversion of Azobenzenes in
 Crystals as Studied by X-ray Diffraction
;
_journal_issue 4
_journal_name_full 'Acta Crystallographica Section B'
_journal_page_first 662
_journal_page_last 672
_journal_paper_doi 10.1107/S0108768197002772
_journal_volume 53
_journal_year 1997
_chemical_formula_moiety 'C12 H10 N2'
_chemical_formula_sum 'C12 H10 N2'
_chemical_formula_weight 182.22
_chemical_melting_point 341
_chemical_name_systematic '       (E)-azobenzene'
_space_group_IT_number 14
_space_group_name_Hall '-P 2yab'
_space_group_name_H-M_alt 'P 1 21/a 1'
_symmetry_cell_setting monoclinic
_symmetry_space_group_name_Hall '-P 2yab'
_symmetry_space_group_name_H-M 'P 1 21/a 1'
_audit_creation_method SHELXL
_cell_angle_alpha 90.00
_cell_angle_beta 112.440(7)
_cell_angle_gamma 90.00
_cell_formula_units_Z 4
_cell_length_a 12.1840(11)
_cell_length_b 5.7888(14)
_cell_length_c 15.2282(12)
_cell_measurement_reflns_used 25
_cell_measurement_temperature 296
_cell_measurement_theta_max 39.7
_cell_measurement_theta_min 34.5
_cell_volume 992.7(3)
_computing_cell_refinement MSC/AFC
_computing_data_collection
;
Rigaku AFC6A, MSC/AFC Diffractometer Control Software
;
_computing_data_reduction
;      DIFDAT_ADDREF_SORTRF (Xtal: Stewart, Merom, Holden, Doherty, Hall
                                   Maslen, Spadaccini & Davenport)
;
_computing_molecular_graphics '      ORTEP (Xtal: Davenport, Hall & Dreissig)'
_computing_publication_material 'SHELXL-93 (Sheldrick, 1993)'
_computing_structure_refinement 'SHELXL-93 (Sheldrick, 1993)'
_computing_structure_solution 'SHELXS-86 (Sheldrick, 1990)'
_diffrn_ambient_temperature 296
_diffrn_measurement_device Rigaku_AFC6A
_diffrn_measurement_method \q/2\q
_diffrn_radiation_monochromator graphite
_diffrn_radiation_source 'fine-focus sealed tube'
_diffrn_radiation_type Cu_K\a
_diffrn_radiation_wavelength 1.54184
_diffrn_reflns_av_R_equivalents .0208
_diffrn_reflns_av_sigmaI/netI .0267
_diffrn_reflns_limit_h_max 12
_diffrn_reflns_limit_h_min 0
_diffrn_reflns_limit_k_max 6
_diffrn_reflns_limit_k_min 0
_diffrn_reflns_limit_l_max 15
_diffrn_reflns_limit_l_min -17
_diffrn_reflns_number 1463
_diffrn_reflns_theta_max 59.94
_diffrn_reflns_theta_min 3.14
_diffrn_standards_decay_% 5
_diffrn_standards_interval_count 150
_diffrn_standards_number 3
_exptl_absorpt_coefficient_mu .577
_exptl_absorpt_correction_type none
_exptl_crystal_colour red
_exptl_crystal_density_diffrn 1.219
_exptl_crystal_description block
_exptl_crystal_F_000 384
_exptl_crystal_size_max .40
_exptl_crystal_size_mid .40
_exptl_crystal_size_min .40
_refine_diff_density_max .428
_refine_diff_density_min -.722
_refine_ls_extinction_method none
_refine_ls_goodness_of_fit_all 1.192
_refine_ls_goodness_of_fit_obs 1.230
_refine_ls_hydrogen_treatment refall
_refine_ls_matrix_type full
_refine_ls_number_parameters 167
_refine_ls_number_reflns 1377
_refine_ls_number_restraints 0
_refine_ls_restrained_S_all 1.192
_refine_ls_restrained_S_obs 1.230
_refine_ls_R_factor_all .1105
_refine_ls_R_factor_obs .0974
_refine_ls_shift/esd_max .000
_refine_ls_shift/esd_mean .000
_refine_ls_structure_factor_coef Fsqd
_refine_ls_weighting_details 'w=1/[\s^2^(Fo^2^)+(0.1423P)^2^+0.1855P] where P=(Fo^2^+2Fc^2^)/3'
_refine_ls_weighting_scheme calc
_refine_ls_wR_factor_all .2183
_refine_ls_wR_factor_obs .2007
_reflns_number_observed 1124
_reflns_number_total 1377
_reflns_observed_criterion >2sigma(I)
_cod_data_source_file oa0007.cif
_cod_depositor_comments
;
The following automatic conversions were performed:

'_refine_ls_weighting_scheme' value 'calc
w=1/[\s^2^(Fo^2^)+(0.1423P)^2^+0.1855P] where P=(Fo^2^+2Fc^2^)/3' was
changed to 'calc'. New tag '_refine_ls_weighting_details' was
created. The value of the new tag was set to
'w=1/[\s^2^(Fo^2^)+(0.1423P)^2^+0.1855P] where P=(Fo^2^+2Fc^2^)/3'.

Automatic conversion script
Id: cif_fix_values 3143 2015-03-26 13:38:13Z robertas 
;
_cod_database_code 2101888

loop_
_symmetry_equiv_pos_as_xyz
'x, y, z'
'-x+1/2, y+1/2, -z'
'-x, -y, -z'
'x-1/2, -y-1/2, z'

loop_
_atom_site_aniso_label
_atom_site_aniso_U_11
_atom_site_aniso_U_22
_atom_site_aniso_U_33
_atom_site_aniso_U_12
_atom_site_aniso_U_13
_atom_site_aniso_U_23
N101 .0472(14) .0399(11) .0500(13) -.0012(10) .0216(10) -.0034(10)
C101 .0379(15) .0414(15) .0391(13) .0024(11) .0139(11) .0008(11)
C102 .059(2) .044(2) .055(2) -.0015(14) .0243(15) -.0064(13)
C103 .065(2) .049(2) .056(2) .0061(15) .026(2) -.0107(14)
C104 .060(2) .062(2) .050(2) .010(2) .0290(15) .0015(14)
C105 .052(2) .056(2) .053(2) -.0023(15) .0242(14) .0024(14)
C106 .044(2) .042(2) .0449(15) .0008(12) .0165(13) -.0022(12)
N201 .091(2) .064(2) .069(2) -.010(2) .039(2) -.0100(13)
C201 .044(2) .075(2) .046(2) -.003(2) .0145(13) .0073(15)
C202 .069(2) .064(2) .071(2) .000(2) .031(2) -.004(2)
C203 .069(2) .078(2) .060(2) -.016(2) .024(2) -.014(2)
C204 .052(2) .091(3) .051(2) -.004(2) .013(2) .004(2)
C205 .075(2) .076(3) .058(2) .013(2) .029(2) .005(2)
C206 .073(2) .066(2) .050(2) -.010(2) .022(2) -.004(2)

loop_
_atom_site_label
_atom_site_fract_x
_atom_site_fract_y
_atom_site_fract_z
_atom_site_U_iso_or_equiv
_atom_site_thermal_displace_type
_atom_site_calc_flag
_atom_site_occupancy
_atom_site_disorder_group
_atom_site_type_symbol
N101 .0031(2) -.1023(4) -.5118(2) .0448(7) Uani d 1 1 N
C101 .0737(2) -.1341(4) -.5674(2) .0397(7) Uani d 1 1 C
C102 .0595(3) -.3446(5) -.6144(2) .0520(8) Uani d 1 1 C
C103 .1228(3) -.3894(6) -.6707(2) .0560(9) Uani d 1 1 C
C104 .2029(3) -.2293(6) -.6780(2) .0553(9) Uani d 1 1 C
C105 .2187(3) -.0227(6) -.6287(2) .0524(8) Uani d 1 1 C
C106 .1541(2) .0273(5) -.5741(2) .0437(8) Uani d 1 1 C
H102 .003(3) -.457(7) -.604(2) .068(10) Uiso d 1 1 H
H103 .114(3) -.532(8) -.703(3) .074(10) Uiso d 1 1 H
H104 .247(3) -.259(6) -.719(2) .056(9) Uiso d 1 1 H
H105 .273(3) .093(6) -.633(2) .058(9) Uiso d 1 1 H
H106 .162(3) .168(7) -.540(3) .068(10) Uiso d 1 1 H
N201 -.4802(3) .0753(5) -.9718(2) .0723(9) Uani d 1 2 N
C201 -.3511(3) .0467(6) -.9213(2) .0557(9) Uani d 1 2 C
C202 -.2990(3) .2296(7) -.8614(3) .0664(10) Uani d 1 2 C
C203 -.1791(3) .2308(7) -.8099(2) .0687(11) Uani d 1 2 C
C204 -.1100(3) .0516(7) -.8169(2) .0668(10) Uani d 1 2 C
C205 -.1604(4) -.1315(7) -.8757(2) .0688(10) Uani d 1 2 C
C206 -.2810(3) -.1356(6) -.9281(2) .0633(10) Uani d 1 2 C
H202 -.353(4) .358(6) -.865(3) .073(10) Uiso d 1 2 H
H203 -.143(4) .371(7) -.770(3) .080(11) Uiso d 1 2 H
H204 -.025(4) .053(7) -.784(3) .078(11) Uiso d 1 2 H
H205 -.113(4) -.257(8) -.882(3) .081(12) Uiso d 1 2 H
H206 -.318(4) -.265(8) -.967(3) .087(12) Uiso d 1 2 H

loop_
_atom_type_symbol
_atom_type_description
_atom_type_scat_dispersion_real
_atom_type_scat_dispersion_imag
_atom_type_scat_source
C C .0181 .0091 'International Tables Vol C Tables 4.2.6.8 and 6.1.1.4'
N N .0311 .0180 'International Tables Vol C Tables 4.2.6.8 and 6.1.1.4'
H H .0000 .0000 'International Tables Vol C Tables 4.2.6.8 and 6.1.1.4'

loop_
_geom_angle_atom_site_label_1
_geom_angle_atom_site_label_2
_geom_angle_atom_site_label_3
_geom_angle_site_symmetry_1
_geom_angle
N101 N101 C101 3_554 114.1(3)
C106 C101 C102 . 120.4(3)
C106 C101 N101 . 124.0(2)
C102 C101 N101 . 115.6(2)
C103 C102 C101 . 119.7(3)
C103 C102 H102 . 124(2)
C101 C102 H102 . 117(2)
C102 C103 C104 . 120.2(3)
C102 C103 H103 . 121(2)
C104 C103 H103 . 119(2)
C103 C104 C105 . 119.5(3)
C103 C104 H104 . 120.8(19)
C105 C104 H104 . 119.7(19)
C106 C105 C104 . 121.0(3)
C106 C105 H105 . 117.4(19)
C104 C105 H105 . 121.6(19)
C105 C106 C101 . 119.1(3)
C105 C106 H106 . 123(2)
C101 C106 H106 . 118(2)
N201 N201 C201 3_453 110.7(4)
C202 C201 C206 . 119.4(3)
C202 C201 N201 . 112.8(3)
C206 C201 N201 . 127.7(3)
C203 C202 C201 . 120.1(4)
C203 C202 H202 . 125(2)
C201 C202 H202 . 115(2)
C204 C203 C202 . 120.4(3)
C204 C203 H203 . 121(2)
C202 C203 H203 . 118(2)
C203 C204 C205 . 120.2(3)
C203 C204 H204 . 122(2)
C205 C204 H204 . 118(2)
C204 C205 C206 . 120.2(4)
C204 C205 H205 . 121(3)
C206 C205 H205 . 119(3)
C205 C206 C201 . 119.6(3)
C205 C206 H206 . 122(3)
C201 C206 H206 . 119(3)

loop_
_geom_bond_atom_site_label_1
_geom_bond_atom_site_label_2
_geom_bond_site_symmetry_2
_geom_bond_distance
N101 N101 3_554 1.249(4)
N101 C101 . 1.431(4)
C101 C106 . 1.385(4)
C101 C102 . 1.390(4)
C102 C103 . 1.379(5)
C102 H102 . 1.00(4)
C103 C104 . 1.381(5)
C103 H103 . .94(4)
C104 C105 . 1.386(5)
C104 H104 . .98(4)
C105 C106 . 1.376(4)
C105 H105 . .96(4)
C106 H106 . .95(4)
N201 N201 3_453 1.189(6)
N201 C201 . 1.473(4)
C201 C202 . 1.384(5)
C201 C206 . 1.386(5)
C202 C203 . 1.369(5)
C202 H202 . .98(4)
C203 C204 . 1.365(6)
C203 H203 . 1.01(4)
C204 C205 . 1.372(5)
C204 H204 . .96(4)
C205 C206 . 1.380(5)
C205 H205 . .95(4)
C206 H206 . .96(4)

loop_
_geom_torsion_atom_site_label_1
_geom_torsion_atom_site_label_2
_geom_torsion_atom_site_label_3
_geom_torsion_atom_site_label_4
_geom_torsion_site_symmetry_1
_geom_torsion
N101 N101 C101 C106 3_554 16.8(4)
N101 N101 C101 C102 3_554 -164.7(3)
C106 C101 C102 C103 . -2.4(4)
N101 C101 C102 C103 . 179.1(3)
C101 C102 C103 C104 . 2.2(5)
C102 C103 C104 C105 . -.4(5)
C103 C104 C105 C106 . -1.3(5)
C104 C105 C106 C101 . 1.2(4)
C102 C101 C106 C105 . .7(4)
N101 C101 C106 C105 . 179.1(2)
N201 N201 C201 C202 3_453 174.2(4)
N201 N201 C201 C206 3_453 -5.5(5)
C206 C201 C202 C203 . .5(5)
N201 C201 C202 C203 . -179.3(3)
C201 C202 C203 C204 . -.2(5)
C202 C203 C204 C205 . -.1(5)
C203 C204 C205 C206 . .1(5)
C204 C205 C206 C201 . .1(5)
C202 C201 C206 C205 . -.4(5)
N201 C201 C206 C205 . 179.3(3)
